data_2241266
loop_
_publ_author_name
'Nivedita Desai, R.'
'Sreenivasa, S.'
'Naveen, S.'
'Lokanath, N. K.'
'Suchetan, P. A.'
'Aruna Kumar, D. B.'

_publ_section_title
;
 Crystal structure of 2-(4-methylpiperazin-1-yl)quinoline-3-carbaldehyde
;
_journal_coeditor_code GK2647
_journal_issue 11
_journal_name_full 'Acta Crystallographica Section E'
_journal_page_first o900
_journal_page_last o901
_journal_paper_doi 10.1107/S2056989015020186
_journal_volume 71
_journal_year 2015
_chemical_formula_iupac 'C15 H17 N3 O'
_chemical_formula_moiety 'C15 H17 N3 O'
_chemical_formula_sum 'C15 H17 N3 O'
_chemical_formula_weight 255.32
_chemical_melting_point 384
_chemical_name_systematic
;
2-(4-Methylpiperazin-1-yl)quinoline-3-carbaldehyde
;
_space_group_IT_number 14
_symmetry_cell_setting monoclinic
_symmetry_space_group_name_Hall '-P 2yn'
_symmetry_space_group_name_H-M 'P 1 21/n 1'
_atom_sites_solution_hydrogens geom
_atom_sites_solution_primary direct
_atom_sites_solution_secondary difmap
_audit_creation_method SHELXL-97
_cell_angle_alpha 90.00
_cell_angle_beta 103.591(2)
_cell_angle_gamma 90.00
_cell_formula_units_Z 4
_cell_length_a 12.3282(4)
_cell_length_b 5.8935(2)
_cell_length_c 18.9202(7)
_cell_measurement_reflns_used 143
_cell_measurement_temperature 296(2)
_cell_measurement_theta_max 64.5
_cell_measurement_theta_min 3.9
_cell_volume 1336.18(8)
_computing_cell_refinement
;
APEX2 and SAINT-Plus (Bruker, 2009)
;
_computing_data_collection
;
APEX2 (Bruker, 2009)
;
_computing_data_reduction
;
SAINT-Plus and XPREP (Bruker, 2009)
;
_computing_molecular_graphics
;
Mercury (Macrae <i>et al.</i>,  2008)
;
_computing_publication_material
;
SHELXL97 (Sheldrick, 2008)
;
_computing_structure_refinement
;
SHELXL97 (Sheldrick, 2008)
;
_computing_structure_solution
;
SHELXS97 (Sheldrick, 2008)
;
_diffrn_ambient_temperature 296(2)
_diffrn_measured_fraction_theta_full 0.975
_diffrn_measured_fraction_theta_max 0.975
_diffrn_measurement_device_type 'Bruker APEXII CCD '
_diffrn_measurement_method 'phi and \f scans'
_diffrn_radiation_monochromator graphite
_diffrn_radiation_source 'fine-focus sealed tube'
_diffrn_radiation_type CuK\a
_diffrn_radiation_wavelength 1.54178
_diffrn_reflns_av_R_equivalents 0.0482
_diffrn_reflns_av_sigmaI/netI 0.0512
_diffrn_reflns_limit_h_max 14
_diffrn_reflns_limit_h_min -14
_diffrn_reflns_limit_k_max 6
_diffrn_reflns_limit_k_min -6
_diffrn_reflns_limit_l_max 21
_diffrn_reflns_limit_l_min -21
_diffrn_reflns_number 9762
_diffrn_reflns_theta_full 64.47
_diffrn_reflns_theta_max 64.47
_diffrn_reflns_theta_min 3.90
_exptl_absorpt_coefficient_mu 0.653
_exptl_absorpt_correction_T_max 0.8589
_exptl_absorpt_correction_T_min 0.8382
_exptl_absorpt_correction_type multi-scan
_exptl_absorpt_process_details
;
(SADABS; Bruker, 2009)
;
_exptl_crystal_colour colourless
_exptl_crystal_density_diffrn 1.269
_exptl_crystal_density_method 'not measured'
_exptl_crystal_description Prism
_exptl_crystal_F_000 544
_exptl_crystal_size_max 0.28
_exptl_crystal_size_mid 0.26
_exptl_crystal_size_min 0.24
_refine_diff_density_max 0.223
_refine_diff_density_min -0.243
_refine_ls_extinction_method none
_refine_ls_goodness_of_fit_ref 1.064
_refine_ls_hydrogen_treatment constr
_refine_ls_matrix_type full
_refine_ls_number_parameters 173
_refine_ls_number_reflns 2181
_refine_ls_number_restraints 0
_refine_ls_restrained_S_all 1.064
_refine_ls_R_factor_all 0.0605
_refine_ls_R_factor_gt 0.0542
_refine_ls_shift/su_max 0.000
_refine_ls_shift/su_mean 0.000
_refine_ls_structure_factor_coef Fsqd
_refine_ls_weighting_details 'calc w=1/[\s^2^(Fo^2^)+(0.1151P)^2^+0.0654P] where P=(Fo^2^+2Fc^2^)/3'
_refine_ls_weighting_scheme calc
_refine_ls_wR_factor_gt 0.1539
_refine_ls_wR_factor_ref 0.1623
_reflns_number_gt 1859
_reflns_number_total 2181
_reflns_threshold_expression I>2\s(I)
_cod_data_source_file gk2647sup1.cif
_cod_data_source_block I
_cod_original_sg_symbol_H-M 'P 21/n'
_cod_database_code 2241266
_cod_database_fobs_code 2241266

loop_
_symmetry_equiv_pos_as_xyz
'x, y, z'
'-x+1/2, y+1/2, -z+1/2'
'-x, -y, -z'
'x-1/2, -y-1/2, z-1/2'

loop_
_atom_site_type_symbol
_atom_site_label
_atom_site_fract_x
_atom_site_fract_y
_atom_site_fract_z
_atom_site_U_iso_or_equiv
_atom_site_adp_type
_atom_site_calc_flag
_atom_site_refinement_flags
_atom_site_occupancy
_atom_site_symmetry_multiplicity
N N1 0.44347(10) 0.7887(2) 0.60405(6) 0.0446(4) Uani d . 1 1
N N2 0.31637(10) 0.4894(2) 0.58318(6) 0.0443(4) Uani d . 1 1
N N3 0.15374(11) 0.2821(2) 0.46867(7) 0.0492(4) Uani d . 1 1
O O1 0.33529(13) 0.4038(3) 0.79890(7) 0.0800(5) Uani d . 1 1
C C1 0.38623(12) 0.6362(3) 0.63074(7) 0.0415(4) Uani d . 1 1
C C2 0.39605(12) 0.6082(3) 0.70773(8) 0.0435(4) Uani d . 1 1
C C3 0.46317(13) 0.7537(3) 0.75426(8) 0.0456(4) Uani d . 1 1
H H3 0.4690 0.7410 0.8040 0.055 Uiso calc R 1 1
C C4 0.52382(12) 0.9229(3) 0.72789(8) 0.0429(4) Uani d . 1 1
C C5 0.59503(14) 1.0786(3) 0.77313(9) 0.0517(5) Uani d . 1 1
H H5 0.6035 1.0718 0.8232 0.062 Uiso calc R 1 1
C C6 0.65119(15) 1.2380(3) 0.74416(10) 0.0571(5) Uani d . 1 1
H H6 0.6980 1.3397 0.7744 0.068 Uiso calc R 1 1
C C7 0.63874(16) 1.2497(3) 0.66853(10) 0.0580(5) Uani d . 1 1
H H7 0.6768 1.3606 0.6490 0.070 Uiso calc R 1 1
C C8 0.57153(14) 1.1003(3) 0.62334(9) 0.0516(5) Uani d . 1 1
H H8 0.5648 1.1094 0.5734 0.062 Uiso calc R 1 1
C C9 0.51232(12) 0.9326(3) 0.65156(8) 0.0430(4) Uani d . 1 1
C C10 0.19665(13) 0.5037(3) 0.58101(8) 0.0477(4) Uani d . 1 1
H H10A 0.1659 0.6413 0.5560 0.057 Uiso calc R 1 1
H H10B 0.1861 0.5100 0.6302 0.057 Uiso calc R 1 1
C C11 0.13648(13) 0.3007(3) 0.54226(9) 0.0517(5) Uani d . 1 1
H H11A 0.1635 0.1642 0.5694 0.062 Uiso calc R 1 1
H H11B 0.0573 0.3142 0.5399 0.062 Uiso calc R 1 1
C C12 0.27299(14) 0.2697(3) 0.47221(9) 0.0522(5) Uani d . 1 1
H H12A 0.2846 0.2582 0.4234 0.063 Uiso calc R 1 1
H H12B 0.3038 0.1347 0.4988 0.063 Uiso calc R 1 1
C C13 0.33266(14) 0.4768(3) 0.50926(8) 0.0516(5) Uani d . 1 1
H H13A 0.4117 0.4670 0.5106 0.062 Uiso calc R 1 1
H H13B 0.3031 0.6123 0.4824 0.062 Uiso calc R 1 1
C C14 0.09682(18) 0.0831(4) 0.43236(9) 0.0660(6) Uani d . 1 1
H H14A 0.1106 0.0708 0.3846 0.099 Uiso calc R 1 1
H H14B 0.0181 0.0973 0.4285 0.099 Uiso calc R 1 1
H H14C 0.1242 -0.0501 0.4600 0.099 Uiso calc R 1 1
C C15 0.34545(14) 0.4132(3) 0.73732(9) 0.0561(5) Uani d . 1 1
H H15 0.3201 0.2913 0.7067 0.067 Uiso calc R 1 1

loop_
_atom_site_aniso_label
_atom_site_aniso_U_11
_atom_site_aniso_U_22
_atom_site_aniso_U_33
_atom_site_aniso_U_12
_atom_site_aniso_U_13
_atom_site_aniso_U_23
N1 0.0470(7) 0.0482(8) 0.0386(7) -0.0039(6) 0.0102(6) 0.0002(5)
N2 0.0423(7) 0.0538(9) 0.0381(7) -0.0054(6) 0.0119(5) -0.0038(6)
N3 0.0541(8) 0.0505(9) 0.0400(7) -0.0114(6) 0.0047(6) 0.0021(6)
O1 0.0885(10) 0.1024(13) 0.0487(8) -0.0299(8) 0.0151(7) 0.0178(7)
C1 0.0400(8) 0.0462(9) 0.0389(8) 0.0020(6) 0.0102(6) 0.0015(6)
C2 0.0408(8) 0.0503(10) 0.0392(8) 0.0025(6) 0.0088(6) 0.0038(7)
C3 0.0456(9) 0.0556(10) 0.0348(8) 0.0055(7) 0.0076(6) 0.0042(7)
C4 0.0402(8) 0.0467(9) 0.0407(8) 0.0049(6) 0.0077(6) 0.0001(6)
C5 0.0529(10) 0.0568(11) 0.0431(8) 0.0002(8) 0.0064(7) -0.0061(7)
C6 0.0583(10) 0.0557(11) 0.0549(10) -0.0102(8) 0.0086(8) -0.0100(8)
C7 0.0640(11) 0.0530(11) 0.0576(10) -0.0139(8) 0.0155(8) -0.0007(8)
C8 0.0574(10) 0.0544(11) 0.0439(8) -0.0055(8) 0.0142(7) 0.0014(7)
C9 0.0427(8) 0.0458(10) 0.0402(8) 0.0020(6) 0.0090(6) -0.0002(6)
C10 0.0450(9) 0.0568(11) 0.0420(8) -0.0011(7) 0.0117(6) 0.0002(7)
C11 0.0481(9) 0.0603(11) 0.0465(9) -0.0097(7) 0.0108(7) 0.0025(7)
C12 0.0614(10) 0.0561(11) 0.0402(8) -0.0041(7) 0.0143(7) -0.0042(7)
C13 0.0513(9) 0.0644(11) 0.0424(8) -0.0112(8) 0.0180(7) -0.0056(7)
C14 0.0820(13) 0.0605(12) 0.0491(10) -0.0239(9) 0.0026(9) 0.0008(8)
C15 0.0567(10) 0.0634(12) 0.0449(9) -0.0096(8) 0.0050(7) 0.0107(8)

loop_
_atom_type_symbol
_atom_type_description
_atom_type_scat_dispersion_real
_atom_type_scat_dispersion_imag
_atom_type_scat_source
C C 0.0181 0.0091 'International Tables Vol C Tables 4.2.6.8 and 6.1.1.4'
H H 0.0000 0.0000 'International Tables Vol C Tables 4.2.6.8 and 6.1.1.4'
N N 0.0311 0.0180 'International Tables Vol C Tables 4.2.6.8 and 6.1.1.4'
O O 0.0492 0.0322 'International Tables Vol C Tables 4.2.6.8 and 6.1.1.4'

loop_
_geom_angle_atom_site_label_1
_geom_angle_atom_site_label_2
_geom_angle_atom_site_label_3
_geom_angle
C1 N1 C9 118.40(12)
C1 N2 C13 116.58(12)
C1 N2 C10 116.60(12)
C13 N2 C10 109.84(11)
C14 N3 C12 110.53(15)
C14 N3 C11 110.40(13)
C12 N3 C11 109.34(12)
N1 C1 N2 118.89(12)
N1 C1 C2 122.74(14)
N2 C1 C2 118.32(13)
C3 C2 C1 118.36(14)
C3 C2 C15 119.41(14)
C1 C2 C15 121.90(15)
C2 C3 C4 120.69(14)
C2 C3 H3 119.7
C4 C3 H3 119.7
C3 C4 C5 123.55(14)
C3 C4 C9 117.08(14)
C5 C4 C9 119.36(15)
C6 C5 C4 120.59(15)
C6 C5 H5 119.7
C4 C5 H5 119.7
C5 C6 C7 120.09(16)
C5 C6 H6 120.0
C7 C6 H6 120.0
C8 C7 C6 120.80(16)
C8 C7 H7 119.6
C6 C7 H7 119.6
C7 C8 C9 120.59(15)
C7 C8 H8 119.7
C9 C8 H8 119.7
N1 C9 C8 118.78(13)
N1 C9 C4 122.64(14)
C8 C9 C4 118.56(15)
N2 C10 C11 110.18(13)
N2 C10 H10A 109.6
C11 C10 H10A 109.6
N2 C10 H10B 109.6
C11 C10 H10B 109.6
H10A C10 H10B 108.1
N3 C11 C10 111.00(13)
N3 C11 H11A 109.4
C10 C11 H11A 109.4
N3 C11 H11B 109.4
C10 C11 H11B 109.4
H11A C11 H11B 108.0
N3 C12 C13 110.89(14)
N3 C12 H12A 109.5
C13 C12 H12A 109.5
N3 C12 H12B 109.5
C13 C12 H12B 109.5
H12A C12 H12B 108.0
N2 C13 C12 108.90(13)
N2 C13 H13A 109.9
C12 C13 H13A 109.9
N2 C13 H13B 109.9
C12 C13 H13B 109.9
H13A C13 H13B 108.3
N3 C14 H14A 109.5
N3 C14 H14B 109.5
H14A C14 H14B 109.5
N3 C14 H14C 109.5
H14A C14 H14C 109.5
H14B C14 H14C 109.5
O1 C15 C2 123.51(18)
O1 C15 H15 118.2
C2 C15 H15 118.2

loop_
_geom_bond_atom_site_label_1
_geom_bond_atom_site_label_2
_geom_bond_distance
N1 C1 1.315(2)
N1 C9 1.375(2)
N2 C1 1.391(2)
N2 C13 1.4607(18)
N2 C10 1.4693(19)
N3 C14 1.454(2)
N3 C12 1.458(2)
N3 C11 1.461(2)
O1 C15 1.202(2)
C1 C2 1.442(2)
C2 C3 1.361(2)
C2 C15 1.479(2)
C3 C4 1.406(2)
C3 H3 0.9300
C4 C5 1.411(2)
C4 C9 1.419(2)
C5 C6 1.357(3)
C5 H5 0.9300
C6 C7 1.404(3)
C6 H6 0.9300
C7 C8 1.364(3)
C7 H7 0.9300
C8 C9 1.406(2)
C8 H8 0.9300
C10 C11 1.505(2)
C10 H10A 0.9700
C10 H10B 0.9700
C11 H11A 0.9700
C11 H11B 0.9700
C12 C13 1.510(2)
C12 H12A 0.9700
C12 H12B 0.9700
C13 H13A 0.9700
C13 H13B 0.9700
C14 H14A 0.9600
C14 H14B 0.9600
C14 H14C 0.9600
C15 H15 0.9300
